data_4064784
loop_
_publ_author_name
'Tanur, Cheryl A.'
'Stephan, Douglas W.'

_publ_section_title
;
 The Thioether--Methyleneborane (PhSCH2B(C6F5)2)2: Synthesis and
 Reactivity with Donors and Alkynes
;
_journal_issue 13
_journal_name_full Organometallics
_journal_page_first 3652
_journal_paper_doi 10.1021/om200336t
_journal_volume 30
_journal_year 2011
_chemical_formula_sum 'C38 H14 B2 F20 S2'
_chemical_formula_weight 936.23
_chemical_name_systematic
; 
 ? 
;
_space_group_IT_number 14
_symmetry_cell_setting monoclinic
_symmetry_space_group_name_Hall '-P 2yn'
_symmetry_space_group_name_H-M 'P 1 21/n 1'
_atom_sites_solution_hydrogens geom
_atom_sites_solution_primary direct
_atom_sites_solution_secondary difmap
_audit_creation_method SHELXL-97
_cell_angle_alpha 90.00
_cell_angle_beta 96.257(4)
_cell_angle_gamma 90.00
_cell_formula_units_Z 4
_cell_length_a 8.1411(7)
_cell_length_b 18.597(2)
_cell_length_c 23.881(3)
_cell_measurement_reflns_used 2639
_cell_measurement_temperature 150(2)
_cell_measurement_theta_max 21.87
_cell_measurement_theta_min 2.35
_cell_volume 3594.0(7)
_computing_cell_refinement 'Bruker SAINT'
_computing_data_collection 'Bruker APEX2'
_computing_data_reduction 'Bruker SAINT'
_computing_molecular_graphics 'Bruker SHELXTL'
_computing_publication_material 'Bruker SHELXTL'
_computing_structure_refinement 'SHELXL-97 (Sheldrick, 1997)'
_computing_structure_solution 'SHELXS-97 (Sheldrick, 1990)'
_diffrn_ambient_temperature 150(2)
_diffrn_measured_fraction_theta_full 0.999
_diffrn_measured_fraction_theta_max 0.999
_diffrn_measurement_device_type 'Bruker APEX-II CCD'
_diffrn_measurement_method '\f and \w scans'
_diffrn_radiation_monochromator graphite
_diffrn_radiation_source 'fine-focus sealed tube'
_diffrn_radiation_type MoK\a
_diffrn_radiation_wavelength 0.71073
_diffrn_reflns_av_R_equivalents 0.0720
_diffrn_reflns_av_sigmaI/netI 0.0752
_diffrn_reflns_limit_h_max 9
_diffrn_reflns_limit_h_min -7
_diffrn_reflns_limit_k_max 22
_diffrn_reflns_limit_k_min -22
_diffrn_reflns_limit_l_max 28
_diffrn_reflns_limit_l_min -26
_diffrn_reflns_number 24865
_diffrn_reflns_theta_full 25.00
_diffrn_reflns_theta_max 25.00
_diffrn_reflns_theta_min 2.04
_diffrn_standards_number 0
_exptl_absorpt_coefficient_mu 0.284
_exptl_absorpt_correction_T_max 0.9776
_exptl_absorpt_correction_T_min 0.9613
_exptl_absorpt_correction_type multi-scan
_exptl_absorpt_process_details SADABS
_exptl_crystal_colour colourless
_exptl_crystal_density_diffrn 1.730
_exptl_crystal_density_method 'not measured'
_exptl_crystal_description block
_exptl_crystal_F_000 1856
_exptl_crystal_size_max 0.14
_exptl_crystal_size_mid 0.08
_exptl_crystal_size_min 0.08
_refine_diff_density_max 0.547
_refine_diff_density_min -0.373
_refine_diff_density_rms 0.067
_refine_ls_extinction_method none
_refine_ls_goodness_of_fit_ref 1.015
_refine_ls_hydrogen_treatment constr
_refine_ls_matrix_type full
_refine_ls_number_parameters 559
_refine_ls_number_reflns 6329
_refine_ls_number_restraints 0
_refine_ls_restrained_S_all 1.015
_refine_ls_R_factor_all 0.1041
_refine_ls_R_factor_gt 0.0546
_refine_ls_shift/su_max 0.000
_refine_ls_shift/su_mean 0.000
_refine_ls_structure_factor_coef Fsqd
_refine_ls_weighting_details 'calc w=1/[\s^2^(Fo^2^)+(0.0544P)^2^+3.6934P] where P=(Fo^2^+2Fc^2^)/3'
_refine_ls_weighting_scheme calc
_refine_ls_wR_factor_gt 0.1160
_refine_ls_wR_factor_ref 0.1373
_reflns_number_gt 4011
_reflns_number_total 6329
_reflns_threshold_expression >2sigma(I)
_cod_data_source_file om200336t_si_002.cif
_cod_data_source_block cat026_0m
_cod_depositor_comments
;
The following automatic conversions were performed:

'_symmetry_cell_setting' value 'Monoclinic' changed to 'monoclinic'
according to /home/saulius/struct/CIF-dictionaries/cif_core.dic
dictionary named 'cif_core.dic' version 2.4.1 from 2010-06-29.

Automatic conversion script
Id: cif_fix_values 1715 2011-07-08 13:25:40Z adriana 
;
_cod_original_cell_volume 3594.0(6)
_cod_original_sg_symbol_H-M P2(1)/n
_cod_database_code 4064784

loop_
_symmetry_equiv_pos_as_xyz
'x, y, z'
'-x+1/2, y+1/2, -z+1/2'
'-x, -y, -z'
'x-1/2, -y-1/2, z-1/2'

loop_
_atom_site_label
_atom_site_type_symbol
_atom_site_fract_x
_atom_site_fract_y
_atom_site_fract_z
_atom_site_U_iso_or_equiv
_atom_site_adp_type
_atom_site_occupancy
_atom_site_symmetry_multiplicity
_atom_site_calc_flag
_atom_site_refinement_flags
S2 S -0.01484(12) 0.71923(6) -0.01354(4) 0.0265(3) Uani 1 1 d .
S1 S 0.27131(12) 0.80391(5) 0.08503(4) 0.0247(2) Uani 1 1 d .
F4 F 0.2645(4) 0.67571(17) -0.25396(10) 0.0617(8) Uani 1 1 d .
F29 F -0.2740(3) 0.58316(15) 0.20716(11) 0.0552(8) Uani 1 1 d .
F10 F 0.5779(4) 0.47923(16) 0.10311(13) 0.0671(9) Uani 1 1 d .
F8 F 0.5758(3) 0.68506(14) -0.00925(10) 0.0440(7) Uani 1 1 d .
F31 F -0.3181(3) 0.79004(14) 0.09520(10) 0.0415(6) Uani 1 1 d .
F30 F -0.4597(3) 0.68848(16) 0.15234(12) 0.0541(8) Uani 1 1 d .
F28 F 0.0589(3) 0.58799(15) 0.20949(12) 0.0567(8) Uani 1 1 d .
F27 F 0.2046(3) 0.68932(14) 0.15646(11) 0.0451(7) Uani 1 1 d .
F25 F -0.1377(3) 0.94403(13) 0.02680(9) 0.0456(7) Uani 1 1 d .
F23 F -0.1213(4) 1.08014(14) 0.18932(11) 0.0567(8) Uani 1 1 d .
F22 F 0.0268(4) 0.96902(15) 0.25130(10) 0.0580(8) Uani 1 1 d .
F21 F 0.0954(3) 0.84696(12) 0.20074(9) 0.0359(6) Uani 1 1 d .
F24 F -0.1973(3) 1.06451(13) 0.07772(11) 0.0483(7) Uani 1 1 d .
F2 F 0.1244(3) 0.59566(12) -0.07970(10) 0.0373(6) Uani 1 1 d .
F3 F 0.1309(3) 0.57480(15) -0.19003(11) 0.0561(8) Uani 1 1 d .
F5 F 0.3999(3) 0.79690(15) -0.20392(10) 0.0523(7) Uani 1 1 d .
F6 F 0.4056(3) 0.81649(13) -0.09378(10) 0.0397(6) Uani 1 1 d .
F11 F 0.2510(3) 0.49593(14) 0.11020(12) 0.0591(8) Uani 1 1 d .
F12 F 0.0825(3) 0.60013(13) 0.05623(10) 0.0423(6) Uani 1 1 d .
F9 F 0.7386(3) 0.57497(17) 0.04101(12) 0.0618(8) Uani 1 1 d .
C4 C 0.2649(6) 0.6862(3) -0.19835(17) 0.0409(12) Uani 1 1 d .
C3 C 0.1980(5) 0.6348(3) -0.16609(18) 0.0369(11) Uani 1 1 d .
C2 C 0.1977(5) 0.6466(2) -0.10925(16) 0.0293(10) Uani 1 1 d .
C1 C 0.2617(5) 0.7076(2) -0.08143(16) 0.0270(9) Uani 1 1 d .
C32 C -0.0508(5) 0.8058(2) 0.01806(16) 0.0261(9) Uani 1 1 d .
H32A H 0.0025 0.8437 -0.0028 0.031 Uiso 1 1 calc R
H32B H -0.1710 0.8155 0.0140 0.031 Uiso 1 1 calc R
B2 B 0.0192(5) 0.8104(2) 0.08409(18) 0.0210(10) Uani 1 1 d .
C26 C -0.0481(5) 0.7441(2) 0.12071(15) 0.0230(9) Uani 1 1 d .
C31 C -0.2172(5) 0.7397(2) 0.12272(16) 0.0275(10) Uani 1 1 d .
C30 C -0.2944(5) 0.6880(3) 0.15141(18) 0.0356(11) Uani 1 1 d .
C29 C -0.2020(6) 0.6352(3) 0.17943(17) 0.0361(11) Uani 1 1 d .
C10 C 0.4964(6) 0.5338(2) 0.0764(2) 0.0422(12) Uani 1 1 d .
C9 C 0.5764(5) 0.5821(3) 0.04498(19) 0.0380(11) Uani 1 1 d .
C8 C 0.4882(5) 0.6384(2) 0.01925(17) 0.0331(10) Uani 1 1 d .
C7 C 0.3193(5) 0.6499(2) 0.02065(16) 0.0264(9) Uani 1 1 d .
C13 C 0.3051(5) 0.7948(2) 0.01155(16) 0.0262(9) Uani 1 1 d .
H13A H 0.2477 0.8344 -0.0103 0.031 Uiso 1 1 calc R
H13B H 0.4248 0.7992 0.0081 0.031 Uiso 1 1 calc R
C14 C 0.3483(4) 0.8916(2) 0.10434(16) 0.0247(9) Uani 1 1 d .
C19 C 0.3234(5) 0.9507(2) 0.06954(18) 0.0334(10) Uani 1 1 d .
H19 H 0.2679 0.9457 0.0326 0.040 Uiso 1 1 calc R
C18 C 0.3796(6) 1.0170(2) 0.08873(19) 0.0412(12) Uani 1 1 d .
H18 H 0.3648 1.0576 0.0646 0.049 Uiso 1 1 calc R
C17 C 0.4572(6) 1.0251(3) 0.14273(19) 0.0427(12) Uani 1 1 d .
H17 H 0.4927 1.0713 0.1560 0.051 Uiso 1 1 calc R
C16 C 0.4827(6) 0.9663(3) 0.17702(19) 0.0435(12) Uani 1 1 d .
H16 H 0.5372 0.9717 0.2140 0.052 Uiso 1 1 calc R
C15 C 0.4293(5) 0.8987(2) 0.15795(17) 0.0332(10) Uani 1 1 d .
H15 H 0.4484 0.8577 0.1816 0.040 Uiso 1 1 calc R
C28 C -0.0341(5) 0.6381(2) 0.18021(17) 0.0334(10) Uani 1 1 d .
C27 C 0.0375(5) 0.6911(2) 0.15180(16) 0.0277(10) Uani 1 1 d .
C33 C -0.1039(5) 0.7316(2) -0.08451(16) 0.0286(10) Uani 1 1 d .
C34 C -0.0798(5) 0.7920(2) -0.11550(17) 0.0373(11) Uani 1 1 d .
H34 H -0.0164 0.8311 -0.0991 0.045 Uiso 1 1 calc R
C35 C -0.1495(6) 0.7954(3) -0.17134(19) 0.0473(13) Uani 1 1 d .
H35 H -0.1347 0.8370 -0.1933 0.057 Uiso 1 1 calc R
C36 C -0.2390(6) 0.7386(3) -0.1945(2) 0.0481(13) Uani 1 1 d .
H36 H -0.2843 0.7411 -0.2328 0.058 Uiso 1 1 calc R
C37 C -0.2649(6) 0.6790(3) -0.16436(19) 0.0460(13) Uani 1 1 d .
H37 H -0.3287 0.6404 -0.1813 0.055 Uiso 1 1 calc R
C38 C -0.1977(5) 0.6745(2) -0.10838(18) 0.0356(11) Uani 1 1 d .
H38 H -0.2155 0.6330 -0.0867 0.043 Uiso 1 1 calc R
C20 C -0.0205(4) 0.8870(2) 0.11153(15) 0.0219(9) Uani 1 1 d .
C25 C -0.0936(5) 0.9461(2) 0.08309(17) 0.0299(10) Uani 1 1 d .
C24 C -0.1267(5) 1.0095(2) 0.10811(17) 0.0318(10) Uani 1 1 d .
C23 C -0.0874(5) 1.0182(2) 0.16490(18) 0.0355(11) Uani 1 1 d .
C22 C -0.0138(5) 0.9624(2) 0.19561(17) 0.0339(11) Uani 1 1 d .
C21 C 0.0186(5) 0.8994(2) 0.16894(16) 0.0282(10) Uani 1 1 d .
C5 C 0.3335(5) 0.7462(3) -0.17346(18) 0.0362(11) Uani 1 1 d .
C6 C 0.3320(5) 0.7559(2) -0.11542(18) 0.0316(10) Uani 1 1 d .
C11 C 0.3302(6) 0.5417(2) 0.07942(19) 0.0393(11) Uani 1 1 d .
B1 B 0.2389(6) 0.7181(3) -0.01523(19) 0.0275(11) Uani 1 1 d .
C12 C 0.2475(5) 0.5980(2) 0.05127(17) 0.0302(10) Uani 1 1 d .

loop_
_atom_site_aniso_label
_atom_site_aniso_U_11
_atom_site_aniso_U_22
_atom_site_aniso_U_33
_atom_site_aniso_U_23
_atom_site_aniso_U_13
_atom_site_aniso_U_12
S2 0.0270(6) 0.0282(6) 0.0239(5) 0.0001(4) 0.0010(4) 0.0011(5)
S1 0.0251(5) 0.0218(5) 0.0272(5) 0.0019(4) 0.0027(4) 0.0011(4)
F4 0.080(2) 0.082(2) 0.0232(14) -0.0051(14) 0.0082(13) 0.0081(17)
F29 0.0603(18) 0.0548(18) 0.0546(17) 0.0119(14) 0.0251(14) -0.0147(15)
F10 0.070(2) 0.0490(19) 0.080(2) 0.0205(17) -0.0016(16) 0.0301(16)
F8 0.0308(14) 0.0514(17) 0.0516(16) 0.0084(13) 0.0125(12) 0.0047(12)
F31 0.0242(13) 0.0480(16) 0.0523(16) 0.0100(13) 0.0039(11) 0.0078(12)
F30 0.0259(15) 0.072(2) 0.0669(19) 0.0041(16) 0.0159(13) -0.0051(13)
F28 0.0519(17) 0.0536(18) 0.0657(19) 0.0358(15) 0.0110(14) 0.0069(14)
F27 0.0281(14) 0.0512(17) 0.0558(17) 0.0285(14) 0.0040(11) 0.0065(12)
F25 0.0727(19) 0.0390(15) 0.0221(14) 0.0039(11) -0.0087(12) 0.0179(14)
F23 0.092(2) 0.0355(16) 0.0451(16) -0.0089(13) 0.0198(15) 0.0187(15)
F22 0.101(2) 0.0494(18) 0.0225(14) -0.0109(12) 0.0001(14) 0.0147(16)
F21 0.0492(16) 0.0342(15) 0.0215(12) 0.0021(10) -0.0084(11) 0.0095(12)
F24 0.0728(19) 0.0286(14) 0.0431(15) 0.0103(12) 0.0040(13) 0.0202(13)
F2 0.0451(15) 0.0306(14) 0.0362(14) -0.0058(12) 0.0045(11) -0.0032(12)
F3 0.074(2) 0.0540(19) 0.0394(16) -0.0200(14) 0.0006(14) -0.0017(16)
F5 0.0634(18) 0.0611(19) 0.0350(15) 0.0157(14) 0.0169(13) 0.0071(15)
F6 0.0495(16) 0.0345(15) 0.0367(14) 0.0025(12) 0.0116(12) -0.0041(12)
F11 0.068(2) 0.0378(17) 0.071(2) 0.0239(15) 0.0070(16) -0.0001(15)
F12 0.0362(15) 0.0387(15) 0.0524(16) 0.0145(13) 0.0069(12) -0.0014(12)
F9 0.0389(17) 0.071(2) 0.076(2) 0.0074(17) 0.0075(14) 0.0263(15)
C4 0.048(3) 0.056(3) 0.020(2) 0.000(2) 0.008(2) 0.015(3)
C3 0.039(3) 0.041(3) 0.029(3) -0.013(2) -0.002(2) 0.007(2)
C2 0.037(3) 0.026(2) 0.025(2) -0.0012(19) 0.0044(19) 0.007(2)
C1 0.029(2) 0.031(2) 0.021(2) 0.0037(18) 0.0030(17) 0.0077(19)
C32 0.028(2) 0.025(2) 0.027(2) -0.0039(18) 0.0078(17) 0.0030(18)
B2 0.020(2) 0.023(2) 0.019(2) -0.0029(19) 0.0004(17) 0.0047(19)
C26 0.024(2) 0.025(2) 0.020(2) -0.0080(17) 0.0007(16) -0.0020(18)
C31 0.024(2) 0.031(2) 0.027(2) -0.0052(19) 0.0023(17) 0.0025(19)
C30 0.026(3) 0.043(3) 0.038(3) -0.007(2) 0.0066(19) 0.000(2)
C29 0.040(3) 0.042(3) 0.029(2) 0.000(2) 0.018(2) -0.013(2)
C10 0.049(3) 0.029(3) 0.046(3) 0.001(2) -0.008(2) 0.022(2)
C9 0.027(3) 0.039(3) 0.048(3) -0.005(2) 0.004(2) 0.014(2)
C8 0.036(3) 0.034(3) 0.031(2) 0.002(2) 0.0074(19) 0.000(2)
C7 0.029(2) 0.026(2) 0.024(2) -0.0034(18) 0.0025(17) 0.0001(19)
C13 0.023(2) 0.027(2) 0.030(2) 0.0003(18) 0.0075(17) 0.0032(18)
C14 0.020(2) 0.028(2) 0.026(2) -0.0002(18) 0.0001(16) 0.0002(18)
C19 0.043(3) 0.027(2) 0.027(2) 0.0016(19) -0.0060(19) -0.004(2)
C18 0.056(3) 0.028(3) 0.037(3) 0.006(2) -0.004(2) -0.006(2)
C17 0.054(3) 0.034(3) 0.040(3) -0.008(2) -0.001(2) -0.011(2)
C16 0.048(3) 0.046(3) 0.033(3) -0.007(2) -0.009(2) -0.013(2)
C15 0.032(2) 0.037(3) 0.029(2) 0.008(2) -0.0016(19) 0.001(2)
C28 0.041(3) 0.033(3) 0.027(2) 0.008(2) 0.0048(19) 0.007(2)
C27 0.020(2) 0.036(3) 0.028(2) 0.006(2) 0.0052(17) 0.0017(19)
C33 0.027(2) 0.037(3) 0.020(2) -0.0037(19) -0.0036(17) 0.0037(19)
C34 0.039(3) 0.039(3) 0.031(3) -0.003(2) -0.005(2) -0.001(2)
C35 0.062(3) 0.046(3) 0.031(3) 0.003(2) -0.008(2) -0.003(3)
C36 0.050(3) 0.060(4) 0.032(3) -0.007(3) -0.008(2) 0.001(3)
C37 0.042(3) 0.056(3) 0.038(3) -0.018(3) -0.006(2) -0.006(2)
C38 0.034(3) 0.034(3) 0.038(3) -0.008(2) 0.002(2) -0.005(2)
C20 0.021(2) 0.025(2) 0.020(2) 0.0007(17) 0.0036(16) -0.0003(18)
C25 0.034(2) 0.031(3) 0.025(2) 0.0002(19) 0.0059(18) 0.005(2)
C24 0.038(3) 0.029(3) 0.029(2) 0.008(2) 0.0074(19) 0.007(2)
C23 0.049(3) 0.025(2) 0.034(3) -0.003(2) 0.013(2) 0.008(2)
C22 0.046(3) 0.036(3) 0.021(2) -0.0031(19) 0.0075(19) 0.006(2)
C21 0.030(2) 0.029(2) 0.025(2) 0.0031(19) 0.0024(17) 0.007(2)
C5 0.037(3) 0.044(3) 0.029(2) 0.010(2) 0.010(2) 0.010(2)
C6 0.030(2) 0.027(2) 0.038(3) 0.003(2) 0.0054(19) 0.006(2)
C11 0.052(3) 0.026(3) 0.041(3) 0.008(2) 0.009(2) 0.001(2)
B1 0.025(3) 0.032(3) 0.026(3) 0.000(2) 0.0036(19) 0.000(2)
C12 0.027(2) 0.028(2) 0.035(2) 0.000(2) -0.0006(18) 0.0024(19)

loop_
_atom_type_symbol
_atom_type_description
_atom_type_scat_dispersion_real
_atom_type_scat_dispersion_imag
_atom_type_scat_source
C C 0.0033 0.0016 'International Tables Vol C Tables 4.2.6.8 and 6.1.1.4'
H H 0.0000 0.0000 'International Tables Vol C Tables 4.2.6.8 and 6.1.1.4'
B B 0.0013 0.0007 'International Tables Vol C Tables 4.2.6.8 and 6.1.1.4'
F F 0.0171 0.0103 'International Tables Vol C Tables 4.2.6.8 and 6.1.1.4'
S S 0.1246 0.1234 'International Tables Vol C Tables 4.2.6.8 and 6.1.1.4'

loop_
_geom_angle_atom_site_label_1
_geom_angle_atom_site_label_2
_geom_angle_atom_site_label_3
_geom_angle
C33 S2 C32 102.33(19)
C33 S2 B1 106.60(19)
C32 S2 B1 102.91(19)
C14 S1 C13 104.42(18)
C14 S1 B2 105.70(18)
C13 S1 B2 104.60(17)
F4 C4 C5 120.7(4)
F4 C4 C3 119.7(4)
C5 C4 C3 119.7(4)
F3 C3 C2 120.5(4)
F3 C3 C4 120.4(4)
C2 C3 C4 119.1(4)
F2 C2 C3 116.8(4)
F2 C2 C1 119.0(3)
C3 C2 C1 124.2(4)
C6 C1 C2 114.2(4)
C6 C1 B1 126.4(4)
C2 C1 B1 119.3(4)
B2 C32 S2 113.4(3)
B2 C32 H32A 108.9
S2 C32 H32A 108.9
B2 C32 H32B 108.9
S2 C32 H32B 108.9
H32A C32 H32B 107.7
C20 B2 C32 112.2(3)
C20 B2 C26 110.7(3)
C32 B2 C26 112.1(3)
C20 B2 S1 106.9(3)
C32 B2 S1 104.6(3)
C26 B2 S1 109.9(3)
C27 C26 C31 112.7(4)
C27 C26 B2 130.3(3)
C31 C26 B2 117.0(3)
F31 C31 C30 115.9(3)
F31 C31 C26 119.4(4)
C30 C31 C26 124.7(4)
F30 C30 C29 119.6(4)
F30 C30 C31 121.1(4)
C29 C30 C31 119.4(4)
F29 C29 C30 120.9(4)
F29 C29 C28 120.7(4)
C30 C29 C28 118.4(4)
F10 C10 C11 119.9(5)
F10 C10 C9 121.0(4)
C11 C10 C9 119.1(4)
F9 C9 C8 120.9(4)
F9 C9 C10 120.1(4)
C8 C9 C10 119.0(4)
F8 C8 C9 115.8(4)
F8 C8 C7 119.2(4)
C9 C8 C7 125.0(4)
C12 C7 C8 112.4(4)
C12 C7 B1 131.0(4)
C8 C7 B1 116.6(4)
B1 C13 S1 112.5(3)
B1 C13 H13A 109.1
S1 C13 H13A 109.1
B1 C13 H13B 109.1
S1 C13 H13B 109.1
H13A C13 H13B 107.8
C19 C14 C15 120.4(4)
C19 C14 S1 123.2(3)
C15 C14 S1 116.4(3)
C18 C19 C14 119.5(4)
C18 C19 H19 120.3
C14 C19 H19 120.3
C19 C18 C17 120.7(4)
C19 C18 H18 119.7
C17 C18 H18 119.7
C16 C17 C18 119.8(4)
C16 C17 H17 120.1
C18 C17 H17 120.1
C17 C16 C15 120.3(4)
C17 C16 H16 119.8
C15 C16 H16 119.8
C14 C15 C16 119.4(4)
C14 C15 H15 120.3
C16 C15 H15 120.3
F28 C28 C27 120.8(4)
F28 C28 C29 119.0(4)
C27 C28 C29 120.2(4)
F27 C27 C28 114.9(4)
F27 C27 C26 120.5(4)
C28 C27 C26 124.6(4)
C34 C33 C38 120.5(4)
C34 C33 S2 123.4(3)
C38 C33 S2 116.0(3)
C33 C34 C35 119.1(4)
C33 C34 H34 120.5
C35 C34 H34 120.5
C36 C35 C34 119.8(5)
C36 C35 H35 120.1
C34 C35 H35 120.1
C37 C36 C35 121.8(4)
C37 C36 H36 119.1
C35 C36 H36 119.1
C36 C37 C38 119.6(4)
C36 C37 H37 120.2
C38 C37 H37 120.2
C37 C38 C33 119.2(4)
C37 C38 H38 120.4
C33 C38 H38 120.4
C25 C20 C21 112.9(4)
C25 C20 B2 126.3(3)
C21 C20 B2 120.7(3)
F25 C25 C24 114.6(4)
F25 C25 C20 121.1(4)
C24 C25 C20 124.3(4)
F24 C24 C25 121.0(4)
F24 C24 C23 119.0(4)
C25 C24 C23 120.1(4)
F23 C23 C24 119.9(4)
F23 C23 C22 121.3(4)
C24 C23 C22 118.8(4)
F22 C22 C23 120.4(4)
F22 C22 C21 120.0(4)
C23 C22 C21 119.6(4)
F21 C21 C22 117.2(3)
F21 C21 C20 118.5(3)
C22 C21 C20 124.3(4)
F5 C5 C4 120.8(4)
F5 C5 C6 119.6(4)
C4 C5 C6 119.6(4)
F6 C6 C1 120.9(4)
F6 C6 C5 115.8(4)
C1 C6 C5 123.2(4)
F11 C11 C10 119.9(4)
F11 C11 C12 120.9(4)
C10 C11 C12 119.2(4)
C1 B1 C7 109.7(3)
C1 B1 C13 114.8(3)
C7 B1 C13 112.2(3)
C1 B1 S2 103.9(3)
C7 B1 S2 110.0(3)
C13 B1 S2 105.8(3)
F12 C12 C11 114.4(4)
F12 C12 C7 120.3(4)
C11 C12 C7 125.3(4)

loop_
_geom_bond_atom_site_label_1
_geom_bond_atom_site_label_2
_geom_bond_distance
S2 C33 1.784(4)
S2 C32 1.815(4)
S2 B1 2.071(5)
S1 C14 1.789(4)
S1 C13 1.814(4)
S1 B2 2.054(4)
F4 C4 1.342(5)
F29 C29 1.343(5)
F10 C10 1.335(5)
F8 C8 1.353(5)
F31 C31 1.366(4)
F30 C30 1.349(5)
F28 C28 1.347(5)
F27 C27 1.353(4)
F25 C25 1.354(4)
F23 C23 1.333(5)
F22 C22 1.341(5)
F21 C21 1.348(4)
F24 C24 1.346(5)
F2 C2 1.358(5)
F3 C3 1.343(5)
F5 C5 1.341(5)
F6 C6 1.351(5)
F11 C11 1.336(5)
F12 C12 1.362(5)
F9 C9 1.341(5)
C4 C5 1.355(6)
C4 C3 1.376(6)
C3 C2 1.375(6)
C2 C1 1.387(6)
C1 C6 1.378(6)
C1 B1 1.623(6)
C32 B2 1.619(6)
C32 H32A 0.9900
C32 H32B 0.9900
B2 C20 1.615(6)
B2 C26 1.641(6)
C26 C27 1.376(5)
C26 C31 1.385(5)
C31 C30 1.372(6)
C30 C29 1.366(6)
C29 C28 1.366(6)
C10 C11 1.371(6)
C10 C9 1.379(6)
C9 C8 1.376(6)
C8 C7 1.396(6)
C7 C12 1.379(6)
C7 B1 1.627(6)
C13 B1 1.630(6)
C13 H13A 0.9900
C13 H13B 0.9900
C14 C19 1.381(6)
C14 C15 1.381(5)
C19 C18 1.375(6)
C19 H19 0.9500
C18 C17 1.381(6)
C18 H18 0.9500
C17 C16 1.368(6)
C17 H17 0.9500
C16 C15 1.391(6)
C16 H16 0.9500
C15 H15 0.9500
C28 C27 1.363(6)
C33 C34 1.371(6)
C33 C38 1.393(6)
C34 C35 1.393(6)
C34 H34 0.9500
C35 C36 1.366(7)
C35 H35 0.9500
C36 C37 1.351(7)
C36 H36 0.9500
C37 C38 1.391(6)
C37 H37 0.9500
C38 H38 0.9500
C20 C25 1.391(5)
C20 C21 1.392(5)
C25 C24 1.362(6)
C24 C23 1.369(6)
C23 C22 1.371(6)
C22 C21 1.372(6)
C5 C6 1.399(6)
C11 C12 1.379(6)
